data_7704575
loop_
_publ_author_name
'Chakraborty, Sujaya'
'Lohar, Somenath'
'Dhara, Koushik'
'Ghosh, Raktim'
'Dam, Somasri'
'Zangrando, Ennio'
'Chattopadhyay, Pabitra'

_publ_section_title
;
 A new half-condensed Schiff base platform: structures and sensing of
 Zn<sup>2+</sup> and H<sub>2</sub>PO<sub>4</sub><sup>-</sup> ions in an
 aqueous medium.
;
_journal_issue 26
_journal_name_full 'Dalton transactions (Cambridge, England : 2003)'
_journal_page_first 8991
_journal_page_last 9001
_journal_paper_doi 10.1039/d0dt01594f
_journal_volume 49
_journal_year 2020
_chemical_formula_moiety 'C84 H60 N8 O8 Zn2, C2 H3 N, O, O'
_chemical_formula_sum 'C86 H63 N9 O10 Zn2'
_chemical_formula_weight 1513.19
_space_group_crystal_system monoclinic
_space_group_IT_number 15
_space_group_name_Hall '-C 2yc'
_space_group_name_H-M_alt 'C 1 2/c 1'
_atom_sites_solution_hydrogens geom
_audit_creation_method SHELXL-97
_audit_update_record
;
2020-02-21 deposited with the CCDC.	2020-06-03 downloaded from the CCDC.
;
_cell_angle_alpha 90
_cell_angle_beta 97.202(5)
_cell_angle_gamma 90
_cell_formula_units_Z 4
_cell_length_a 21.562(5)
_cell_length_b 21.886(5)
_cell_length_c 15.803(3)
_cell_measurement_reflns_used 9254
_cell_measurement_temperature 293(2)
_cell_measurement_theta_max 28.409
_cell_measurement_theta_min 2.598
_cell_volume 7399(3)
_computing_structure_refinement 'SHELXL-2014/7 (Sheldrick, 2014)'
_diffrn_ambient_temperature 293(2)
_diffrn_measured_fraction_theta_full 0.999
_diffrn_measured_fraction_theta_max 0.994
_diffrn_measurement_device_type 'Bruker APEX II CCD'
_diffrn_measurement_method '\W scans'
_diffrn_radiation_type MoK\a
_diffrn_radiation_wavelength 0.71073
_diffrn_reflns_av_R_equivalents 0.0427
_diffrn_reflns_av_unetI/netI 0.0314
_diffrn_reflns_Laue_measured_fraction_full 0.999
_diffrn_reflns_Laue_measured_fraction_max 0.994
_diffrn_reflns_limit_h_max 28
_diffrn_reflns_limit_h_min -27
_diffrn_reflns_limit_k_max 29
_diffrn_reflns_limit_k_min -29
_diffrn_reflns_limit_l_max 21
_diffrn_reflns_limit_l_min -21
_diffrn_reflns_number 60596
_diffrn_reflns_point_group_measured_fraction_full 0.999
_diffrn_reflns_point_group_measured_fraction_max 0.994
_diffrn_reflns_theta_full 25.242
_diffrn_reflns_theta_max 28.409
_diffrn_reflns_theta_min 2.598
_diffrn_source 'fine-focus sealed tube'
_exptl_absorpt_coefficient_mu 0.716
_exptl_crystal_colour red
_exptl_crystal_density_diffrn 1.358
_exptl_crystal_description cube
_exptl_crystal_F_000 3128
_refine_diff_density_max 0.763
_refine_diff_density_min -0.370
_refine_diff_density_rms 0.064
_refine_ls_extinction_method none
_refine_ls_goodness_of_fit_ref 1.057
_refine_ls_hydrogen_treatment constr
_refine_ls_matrix_type full
_refine_ls_number_parameters 480
_refine_ls_number_reflns 9254
_refine_ls_number_restraints 2
_refine_ls_restrained_S_all 1.060
_refine_ls_R_factor_all 0.0713
_refine_ls_R_factor_gt 0.0441
_refine_ls_shift/su_max 0.001
_refine_ls_shift/su_mean 0.000
_refine_ls_structure_factor_coef Fsqd
_refine_ls_weighting_details 'w=1/[\s^2^(Fo^2^)+(0.0680P)^2^+6.6206P] where P=(Fo^2^+2Fc^2^)/3'
_refine_ls_weighting_scheme calc
_refine_ls_wR_factor_gt 0.1191
_refine_ls_wR_factor_ref 0.1360
_reflns_Friedel_coverage 0.000
_reflns_number_gt 6639
_reflns_number_total 9254
_reflns_threshold_expression 'I > 2\s(I)'
_cod_data_source_file d0dt01594f2.cif
_cod_data_source_block shelx
_cod_depositor_comments 'Adding full bibliography for 7704574--7704575.cif.'
_cod_original_sg_symbol_H-M 'C 2/c'
_cod_database_code 7704575
_shelx_shelxl_version_number 2014/7
_shelx_space_group_comment
;
The symmetry employed for this shelxl refinement is uniquely defined
by the following loop, which should always be used as a source of
symmetry information in preference to the above space-group names.
They are only intended as comments.
;

loop_
_space_group_symop_operation_xyz
'x, y, z'
'-x, y, -z+1/2'
'x+1/2, y+1/2, z'
'-x+1/2, y+1/2, -z+1/2'
'-x, -y, -z'
'x, -y, z-1/2'
'-x+1/2, -y+1/2, -z'
'x+1/2, -y+1/2, z-1/2'

loop_
_atom_site_label
_atom_site_type_symbol
_atom_site_fract_x
_atom_site_fract_y
_atom_site_fract_z
_atom_site_U_iso_or_equiv
_atom_site_adp_type
_atom_site_occupancy
_atom_site_site_symmetry_order
_atom_site_calc_flag
_atom_site_refinement_flags_posn
_atom_site_refinement_flags_adp
_atom_site_refinement_flags_occupancy
_atom_site_disorder_assembly
_atom_site_disorder_group
Zn1 Zn 0.51071(2) 0.60781(2) 0.35715(2) 0.03548(9) Uani 1 1 d . . . . .
N1 N 0.50247(8) 0.70391(9) 0.35570(12) 0.0357(4) Uani 1 1 d . . . . .
N2 N 0.46759(9) 0.79359(9) 0.39766(13) 0.0412(4) Uani 1 1 d . . . . .
N3 N 0.60178(9) 0.60989(8) 0.41524(12) 0.0358(4) Uani 1 1 d . . . . .
N4 N 0.70518(9) 0.61468(8) 0.42026(12) 0.0350(4) Uani 1 1 d . . . . .
O1 O 0.45547(8) 0.61047(8) 0.45317(11) 0.0458(4) Uani 1 1 d . . . . .
O2 O 0.55897(7) 0.59159(7) 0.23980(10) 0.0390(4) Uani 1 1 d . . . . .
O3 O 0.29809(12) 0.51935(12) 0.48533(17) 0.0849(8) Uani 1 1 d . . . . .
O4 O 0.48961(8) 0.51083(8) 0.11747(12) 0.0500(4) Uani 1 1 d . . . . .
C1 C 0.40324(11) 0.64016(11) 0.43905(15) 0.0406(5) Uani 1 1 d . . . . .
C2 C 0.34547(12) 0.61251(12) 0.45255(17) 0.0463(6) Uani 1 1 d . . . . .
C3 C 0.28932(12) 0.64427(14) 0.43510(17) 0.0519(7) Uani 1 1 d . . . . .
H3 H 0.2524 0.6247 0.4438 0.062 Uiso 1 1 calc R U . . .
C4 C 0.28635(12) 0.70365(13) 0.40533(18) 0.0503(6) Uani 1 1 d . . . . .
C5 C 0.22530(13) 0.73768(16) 0.3857(2) 0.0675(9) Uani 1 1 d . . . . .
H5A H 0.2146 0.7406 0.3250 0.101 Uiso 1 1 calc R U . . .
H5B H 0.2296 0.7780 0.4098 0.101 Uiso 1 1 calc R U . . .
H5C H 0.1929 0.7161 0.4097 0.101 Uiso 1 1 calc R U . . .
C6 C 0.34227(11) 0.73144(12) 0.39334(16) 0.0438(5) Uani 1 1 d . . . . .
H6 H 0.3414 0.7717 0.3742 0.053 Uiso 1 1 calc R U . . .
C7 C 0.39974(10) 0.70194(11) 0.40856(15) 0.0382(5) Uani 1 1 d . . . . .
C8 C 0.45667(11) 0.73169(10) 0.38869(14) 0.0367(5) Uani 1 1 d . . . . .
C9 C 0.43845(12) 0.83703(12) 0.44790(18) 0.0486(6) Uani 1 1 d . . . . .
C10 C 0.44949(16) 0.83356(16) 0.5347(2) 0.0648(8) Uani 1 1 d . . . . .
H10 H 0.4742 0.8023 0.5608 0.078 Uiso 1 1 calc R U . . .
C11 C 0.4237(2) 0.8768(2) 0.5834(3) 0.0897(12) Uani 1 1 d . . . . .
H11 H 0.4311 0.8746 0.6426 0.108 Uiso 1 1 calc R U . . .
C12 C 0.3884(2) 0.9216(2) 0.5463(4) 0.1035(16) Uani 1 1 d . . . . .
H12 H 0.3718 0.9508 0.5798 0.124 Uiso 1 1 calc R U . . .
C13 C 0.3766(2) 0.92523(19) 0.4604(4) 0.1150(18) Uani 1 1 d . . . . .
H13 H 0.3508 0.9560 0.4353 0.138 Uiso 1 1 calc R U . . .
C14 C 0.4029(2) 0.88304(16) 0.4091(3) 0.0862(12) Uani 1 1 d . . . . .
H14 H 0.3963 0.8862 0.3500 0.103 Uiso 1 1 calc R U . . .
C15 C 0.54568(10) 0.74871(11) 0.34196(14) 0.0376(5) Uani 1 1 d . . . . .
C16 C 0.52443(11) 0.80478(11) 0.36783(15) 0.0414(5) Uani 1 1 d . . . . .
C17 C 0.55778(14) 0.85876(13) 0.36311(18) 0.0553(7) Uani 1 1 d . . . . .
H17 H 0.5429 0.8961 0.3801 0.066 Uiso 1 1 calc R U . . .
C18 C 0.61420(15) 0.85344(15) 0.33170(19) 0.0625(8) Uani 1 1 d . . . . .
H18 H 0.6384 0.8883 0.3278 0.075 Uiso 1 1 calc R U . . .
C19 C 0.63619(13) 0.79771(15) 0.30564(18) 0.0561(7) Uani 1 1 d . . . . .
H19 H 0.6746 0.7963 0.2848 0.067 Uiso 1 1 calc R U . . .
C20 C 0.60249(11) 0.74452(13) 0.30996(16) 0.0454(6) Uani 1 1 d . . . . .
H20 H 0.6173 0.7074 0.2921 0.054 Uiso 1 1 calc R U . . .
C21 C 0.59814(10) 0.54601(10) 0.24521(14) 0.0348(5) Uani 1 1 d . . . . .
C22 C 0.59383(11) 0.49632(11) 0.18662(15) 0.0406(5) Uani 1 1 d . . . . .
C23 C 0.64114(13) 0.45178(12) 0.19279(18) 0.0517(6) Uani 1 1 d . . . . .
H23 H 0.6388 0.4209 0.1520 0.062 Uiso 1 1 calc R U . . .
C24 C 0.69056(13) 0.45198(13) 0.25651(19) 0.0562(7) Uani 1 1 d . . . . .
C25 C 0.7401(2) 0.40307(18) 0.2644(3) 0.1013(16) Uani 1 1 d . . . . .
H25A H 0.7247 0.3678 0.2323 0.152 Uiso 1 1 calc R U . . .
H25B H 0.7504 0.3921 0.3233 0.152 Uiso 1 1 calc R U . . .
H25C H 0.7768 0.4182 0.2426 0.152 Uiso 1 1 calc R U . . .
C26 C 0.69247(12) 0.49846(12) 0.31687(17) 0.0449(6) Uani 1 1 d . . . . .
H26 H 0.7247 0.4986 0.3619 0.054 Uiso 1 1 calc R U . . .
C27 C 0.64826(10) 0.54447(10) 0.31237(14) 0.0352(5) Uani 1 1 d . . . . .
C28 C 0.65086(10) 0.58991(10) 0.38089(14) 0.0342(5) Uani 1 1 d . . . . .
C29 C 0.76572(11) 0.61147(11) 0.39234(16) 0.0395(5) Uani 1 1 d . . . . .
C30 C 0.77235(13) 0.62548(13) 0.30914(17) 0.0506(6) Uani 1 1 d . . . . .
H30 H 0.7377 0.6365 0.2710 0.061 Uiso 1 1 calc R U . . .
C31 C 0.83073(16) 0.62306(17) 0.2829(2) 0.0686(9) Uani 1 1 d . . . . .
H31 H 0.8353 0.6312 0.2263 0.082 Uiso 1 1 calc R U . . .
C32 C 0.88211(16) 0.60880(18) 0.3393(3) 0.0793(11) Uani 1 1 d . . . . .
H32 H 0.9216 0.6080 0.3214 0.095 Uiso 1 1 calc R U . . .
C33 C 0.87529(14) 0.59591(19) 0.4216(3) 0.0776(10) Uani 1 1 d . . . . .
H33 H 0.9104 0.5867 0.4599 0.093 Uiso 1 1 calc R U . . .
C34 C 0.81670(13) 0.59626(14) 0.44934(19) 0.0565(7) Uani 1 1 d . . . . .
H34 H 0.8121 0.5864 0.5055 0.068 Uiso 1 1 calc R U . . .
C35 C 0.62481(11) 0.64828(10) 0.48165(14) 0.0356(5) Uani 1 1 d . . . . .
C36 C 0.59284(12) 0.68171(11) 0.53776(15) 0.0435(5) Uani 1 1 d . . . . .
H36 H 0.5496 0.6797 0.5355 0.052 Uiso 1 1 calc R U . . .
C37 C 0.62818(14) 0.71771(12) 0.59648(16) 0.0510(6) Uani 1 1 d . . . . .
H37 H 0.6084 0.7404 0.6350 0.061 Uiso 1 1 calc R U . . .
C38 C 0.69298(14) 0.72113(12) 0.59975(16) 0.0516(6) Uani 1 1 d . . . . .
H38 H 0.7152 0.7464 0.6400 0.062 Uiso 1 1 calc R U . . .
C39 C 0.72491(13) 0.68827(12) 0.54534(15) 0.0447(6) Uani 1 1 d . . . . .
H39 H 0.7682 0.6904 0.5480 0.054 Uiso 1 1 calc R U . . .
C40 C 0.68941(11) 0.65169(10) 0.48618(14) 0.0350(5) Uani 1 1 d . . . . .
C41 C 0.34542(16) 0.54987(14) 0.48412(19) 0.0611(8) Uani 1 1 d . . . . .
H41 H 0.3836 0.5322 0.5045 0.073 Uiso 1 1 calc R U . . .
C42 C 0.53973(13) 0.48406(11) 0.12533(17) 0.0471(6) Uani 1 1 d . . . . .
H42 H 0.5435 0.4521 0.0875 0.057 Uiso 1 1 calc R U . . .
O1W O 0.2041(4) 0.4929(4) 0.3589(6) 0.152(3) Uiso 0.5 1 d . . P . .
O2W O 1.0000 0.2898(3) 0.7500 0.166(2) Uiso 1 2 d S . P A 1
N5 N 1.0450(5) 0.1593(5) 0.8045(7) 0.144(3) Uiso 0.5 1 d D . P B 2
C51 C 1.0157(3) 0.1885(3) 0.7680(4) 0.0671(17) Uiso 0.5 1 d D . P B 2
C52 C 0.9715(5) 0.2398(6) 0.7229(8) 0.138(4) Uiso 0.5 1 d D . P B 2
H52A H 0.9859 0.2792 0.7437 0.208 Uiso 0.5 1 calc R U P B 2
H52B H 0.9725 0.2380 0.6623 0.208 Uiso 0.5 1 calc R U P B 2
H52C H 0.9295 0.2334 0.7351 0.208 Uiso 0.5 1 calc R U P B 2

loop_
_atom_site_aniso_label
_atom_site_aniso_U_11
_atom_site_aniso_U_22
_atom_site_aniso_U_33
_atom_site_aniso_U_23
_atom_site_aniso_U_13
_atom_site_aniso_U_12
Zn1 0.03067(15) 0.03579(15) 0.03947(15) -0.00031(11) 0.00245(10) 0.00059(10)
N1 0.0323(10) 0.0372(10) 0.0378(10) 0.0013(8) 0.0056(8) -0.0021(8)
N2 0.0422(11) 0.0360(10) 0.0458(11) -0.0027(8) 0.0073(9) -0.0029(8)
N3 0.0325(9) 0.0371(10) 0.0374(9) -0.0047(8) 0.0031(8) 0.0029(8)
N4 0.0325(10) 0.0374(10) 0.0345(9) -0.0021(7) 0.0026(7) -0.0004(8)
O1 0.0414(9) 0.0471(10) 0.0508(10) 0.0118(8) 0.0128(8) 0.0055(8)
O2 0.0371(9) 0.0364(8) 0.0418(9) -0.0050(7) -0.0017(7) 0.0069(7)
O3 0.0865(17) 0.0799(16) 0.0917(18) 0.0166(13) 0.0249(14) -0.0356(13)
O4 0.0425(10) 0.0423(10) 0.0623(11) -0.0100(8) -0.0049(8) -0.0013(8)
C1 0.0405(13) 0.0455(13) 0.0376(12) -0.0026(10) 0.0114(10) -0.0026(10)
C2 0.0460(14) 0.0482(14) 0.0473(14) -0.0006(11) 0.0161(11) -0.0076(11)
C3 0.0396(14) 0.0640(17) 0.0550(15) -0.0059(13) 0.0177(12) -0.0098(12)
C4 0.0357(13) 0.0644(17) 0.0523(15) -0.0103(13) 0.0116(11) 0.0009(12)
C5 0.0388(15) 0.083(2) 0.082(2) -0.0097(18) 0.0113(14) 0.0094(14)
C6 0.0412(13) 0.0451(13) 0.0461(13) -0.0046(11) 0.0094(10) 0.0032(10)
C7 0.0337(11) 0.0416(12) 0.0404(12) -0.0039(10) 0.0084(9) -0.0018(9)
C8 0.0353(12) 0.0364(12) 0.0376(11) -0.0002(9) 0.0020(9) -0.0013(9)
C9 0.0442(14) 0.0425(13) 0.0590(16) -0.0125(12) 0.0062(12) -0.0019(11)
C10 0.071(2) 0.0669(19) 0.0585(17) -0.0062(15) 0.0175(15) 0.0045(16)
C11 0.100(3) 0.098(3) 0.078(2) -0.028(2) 0.040(2) -0.004(2)
C12 0.088(3) 0.090(3) 0.137(4) -0.057(3) 0.031(3) 0.007(2)
C13 0.119(4) 0.065(3) 0.152(5) -0.036(3) -0.016(3) 0.040(2)
C14 0.107(3) 0.056(2) 0.087(3) -0.0170(18) -0.018(2) 0.0267(19)
C15 0.0342(11) 0.0438(13) 0.0338(11) 0.0021(9) 0.0005(9) -0.0069(9)
C16 0.0418(13) 0.0437(13) 0.0381(12) 0.0000(10) 0.0022(10) -0.0075(10)
C17 0.0626(18) 0.0473(15) 0.0556(16) -0.0057(12) 0.0059(13) -0.0179(13)
C18 0.0650(19) 0.0652(19) 0.0566(16) -0.0018(14) 0.0050(14) -0.0332(16)
C19 0.0403(14) 0.081(2) 0.0474(14) 0.0038(14) 0.0055(11) -0.0198(14)
C20 0.0374(13) 0.0575(15) 0.0411(13) 0.0042(11) 0.0041(10) -0.0049(11)
C21 0.0335(11) 0.0327(11) 0.0389(11) -0.0020(9) 0.0071(9) 0.0017(9)
C22 0.0412(13) 0.0382(12) 0.0421(12) -0.0064(10) 0.0045(10) 0.0020(10)
C23 0.0517(15) 0.0450(14) 0.0574(16) -0.0176(12) 0.0036(12) 0.0098(12)
C24 0.0501(16) 0.0509(15) 0.0656(17) -0.0157(13) 0.0000(13) 0.0175(12)
C25 0.085(3) 0.088(3) 0.121(3) -0.048(2) -0.025(2) 0.053(2)
C26 0.0396(13) 0.0447(13) 0.0485(14) -0.0050(11) -0.0015(10) 0.0091(10)
C27 0.0339(11) 0.0344(11) 0.0376(11) -0.0039(9) 0.0048(9) 0.0017(9)
C28 0.0329(11) 0.0340(11) 0.0346(11) 0.0005(9) 0.0002(9) 0.0026(9)
C29 0.0345(12) 0.0399(12) 0.0439(12) -0.0042(10) 0.0049(10) -0.0014(10)
C30 0.0520(16) 0.0548(15) 0.0465(14) 0.0020(12) 0.0115(12) -0.0015(12)
C31 0.063(2) 0.084(2) 0.0642(19) -0.0017(17) 0.0286(16) -0.0034(17)
C32 0.0480(18) 0.103(3) 0.092(3) -0.019(2) 0.0302(18) -0.0061(18)
C33 0.0359(15) 0.107(3) 0.086(2) -0.013(2) -0.0038(16) 0.0086(16)
C34 0.0406(14) 0.077(2) 0.0512(15) -0.0056(14) 0.0015(12) 0.0056(13)
C35 0.0416(12) 0.0335(11) 0.0310(10) 0.0011(9) 0.0021(9) 0.0033(9)
C36 0.0475(14) 0.0452(13) 0.0382(12) 0.0002(10) 0.0070(10) 0.0066(11)
C37 0.0689(18) 0.0445(14) 0.0405(13) -0.0077(11) 0.0102(12) 0.0086(13)
C38 0.0668(18) 0.0450(14) 0.0408(13) -0.0084(11) -0.0022(12) -0.0063(13)
C39 0.0477(14) 0.0462(13) 0.0389(12) -0.0020(10) 0.0004(10) -0.0084(11)
C40 0.0389(12) 0.0338(11) 0.0321(10) 0.0008(9) 0.0032(9) 0.0003(9)
C41 0.070(2) 0.0586(17) 0.0587(17) 0.0089(14) 0.0241(15) -0.0118(15)
C42 0.0537(16) 0.0372(13) 0.0497(14) -0.0117(11) 0.0031(12) -0.0008(11)

loop_
_atom_type_symbol
_atom_type_description
_atom_type_scat_dispersion_real
_atom_type_scat_dispersion_imag
_atom_type_scat_source
C C 0.0033 0.0016 'International Tables Vol C Tables 4.2.6.8 and 6.1.1.4'
H H 0.0000 0.0000 'International Tables Vol C Tables 4.2.6.8 and 6.1.1.4'
N N 0.0061 0.0033 'International Tables Vol C Tables 4.2.6.8 and 6.1.1.4'
O O 0.0106 0.0060 'International Tables Vol C Tables 4.2.6.8 and 6.1.1.4'
Zn Zn 0.2839 1.4301 'International Tables Vol C Tables 4.2.6.8 and 6.1.1.4'

loop_
_geom_angle_atom_site_label_1
_geom_angle_atom_site_label_2
_geom_angle_atom_site_label_3
_geom_angle
_geom_angle_site_symmetry_1
_geom_angle_site_symmetry_3
_geom_angle_publ_flag
O2 Zn1 O1 96.87(7) 2_655 . ?
O2 Zn1 N3 155.51(7) 2_655 . ?
O1 Zn1 N3 106.26(8) . . ?
O2 Zn1 N1 96.44(7) 2_655 . ?
O1 Zn1 N1 85.61(7) . . ?
N3 Zn1 N1 93.27(7) . . ?
O2 Zn1 O4 87.09(7) 2_655 2_655 ?
O1 Zn1 O4 82.79(7) . 2_655 ?
N3 Zn1 O4 87.95(7) . 2_655 ?
N1 Zn1 O4 168.21(8) . 2_655 ?
O2 Zn1 O2 74.24(7) 2_655 . ?
O1 Zn1 O2 169.25(7) . . ?
N3 Zn1 O2 81.86(7) . . ?
N1 Zn1 O2 101.18(6) . . ?
O4 Zn1 O2 90.61(7) 2_655 . ?
C8 N1 C15 106.62(19) . . ?
C8 N1 Zn1 121.36(15) . . ?
C15 N1 Zn1 130.41(15) . . ?
C8 N2 C16 106.55(19) . . ?
C8 N2 C9 128.9(2) . . ?
C16 N2 C9 122.5(2) . . ?
C28 N3 C35 106.37(19) . . ?
C28 N3 Zn1 125.19(15) . . ?
C35 N3 Zn1 125.53(15) . . ?
C28 N4 C40 107.16(18) . . ?
C28 N4 C29 127.05(19) . . ?
C40 N4 C29 125.16(19) . . ?
C1 O1 Zn1 117.49(15) . . ?
C21 O2 Zn1 126.39(14) . 2_655 ?
C21 O2 Zn1 115.26(14) . . ?
Zn1 O2 Zn1 102.54(7) 2_655 . ?
C42 O4 Zn1 118.40(17) . 2_655 ?
O1 C1 C2 121.2(2) . . ?
O1 C1 C7 122.6(2) . . ?
C2 C1 C7 116.1(2) . . ?
C3 C2 C1 120.8(2) . . ?
C3 C2 C41 119.9(2) . . ?
C1 C2 C41 119.2(3) . . ?
C4 C3 C2 122.6(2) . . ?
C4 C3 H3 118.7 . . ?
C2 C3 H3 118.7 . . ?
C3 C4 C6 117.1(2) . . ?
C3 C4 C5 122.4(3) . . ?
C6 C4 C5 120.4(3) . . ?
C4 C5 H5A 109.5 . . ?
C4 C5 H5B 109.5 . . ?
H5A C5 H5B 109.5 . . ?
C4 C5 H5C 109.5 . . ?
H5A C5 H5C 109.5 . . ?
H5B C5 H5C 109.5 . . ?
C4 C6 C7 123.0(2) . . ?
C4 C6 H6 118.5 . . ?
C7 C6 H6 118.5 . . ?
C6 C7 C1 120.2(2) . . ?
C6 C7 C8 120.7(2) . . ?
C1 C7 C8 118.9(2) . . ?
N1 C8 N2 111.5(2) . . ?
N1 C8 C7 124.8(2) . . ?
N2 C8 C7 123.6(2) . . ?
C14 C9 C10 120.7(3) . . ?
C14 C9 N2 120.1(3) . . ?
C10 C9 N2 119.1(3) . . ?
C9 C10 C11 119.4(4) . . ?
C9 C10 H10 120.3 . . ?
C11 C10 H10 120.3 . . ?
C12 C11 C10 120.5(4) . . ?
C12 C11 H11 119.8 . . ?
C10 C11 H11 119.8 . . ?
C11 C12 C13 120.7(4) . . ?
C11 C12 H12 119.6 . . ?
C13 C12 H12 119.6 . . ?
C12 C13 C14 120.4(4) . . ?
C12 C13 H13 119.8 . . ?
C14 C13 H13 119.8 . . ?
C9 C14 C13 118.3(4) . . ?
C9 C14 H14 120.9 . . ?
C13 C14 H14 120.9 . . ?
C20 C15 N1 130.7(2) . . ?
C20 C15 C16 120.4(2) . . ?
N1 C15 C16 109.0(2) . . ?
N2 C16 C15 106.4(2) . . ?
N2 C16 C17 130.7(2) . . ?
C15 C16 C17 122.9(2) . . ?
C18 C17 C16 115.8(3) . . ?
C18 C17 H17 122.1 . . ?
C16 C17 H17 122.1 . . ?
C17 C18 C19 122.1(3) . . ?
C17 C18 H18 118.9 . . ?
C19 C18 H18 118.9 . . ?
C20 C19 C18 121.7(3) . . ?
C20 C19 H19 119.2 . . ?
C18 C19 H19 119.2 . . ?
C19 C20 C15 117.2(3) . . ?
C19 C20 H20 121.4 . . ?
C15 C20 H20 121.4 . . ?
O2 C21 C27 119.64(19) . . ?
O2 C21 C22 123.6(2) . . ?
C27 C21 C22 116.8(2) . . ?
C23 C22 C21 119.8(2) . . ?
C23 C22 C42 115.8(2) . . ?
C21 C22 C42 124.0(2) . . ?
C24 C23 C22 122.6(2) . . ?
C24 C23 H23 118.7 . . ?
C22 C23 H23 118.7 . . ?
C23 C24 C26 117.3(2) . . ?
C23 C24 C25 122.4(3) . . ?
C26 C24 C25 120.2(3) . . ?
C24 C25 H25A 109.5 . . ?
C24 C25 H25B 109.5 . . ?
H25A C25 H25B 109.5 . . ?
C24 C25 H25C 109.5 . . ?
H25A C25 H25C 109.5 . . ?
H25B C25 H25C 109.5 . . ?
C27 C26 C24 122.4(2) . . ?
C27 C26 H26 118.8 . . ?
C24 C26 H26 118.8 . . ?
C26 C27 C21 120.8(2) . . ?
C26 C27 C28 119.6(2) . . ?
C21 C27 C28 119.47(19) . . ?
N3 C28 N4 111.45(19) . . ?
N3 C28 C27 124.7(2) . . ?
N4 C28 C27 123.8(2) . . ?
C34 C29 C30 120.7(2) . . ?
C34 C29 N4 119.7(2) . . ?
C30 C29 N4 119.5(2) . . ?
C31 C30 C29 119.3(3) . . ?
C31 C30 H30 120.4 . . ?
C29 C30 H30 120.4 . . ?
C32 C31 C30 120.6(3) . . ?
C32 C31 H31 119.7 . . ?
C30 C31 H31 119.7 . . ?
C33 C32 C31 119.7(3) . . ?
C33 C32 H32 120.1 . . ?
C31 C32 H32 120.1 . . ?
C32 C33 C34 121.0(3) . . ?
C32 C33 H33 119.5 . . ?
C34 C33 H33 119.5 . . ?
C29 C34 C33 118.7(3) . . ?
C29 C34 H34 120.7 . . ?
C33 C34 H34 120.7 . . ?
N3 C35 C40 109.48(19) . . ?
N3 C35 C36 129.8(2) . . ?
C40 C35 C36 120.7(2) . . ?
C37 C36 C35 117.0(2) . . ?
C37 C36 H36 121.5 . . ?
C35 C36 H36 121.5 . . ?
C36 C37 C38 121.7(2) . . ?
C36 C37 H37 119.2 . . ?
C38 C37 H37 119.2 . . ?
C39 C38 C37 121.9(2) . . ?
C39 C38 H38 119.0 . . ?
C37 C38 H38 119.0 . . ?
C38 C39 C40 116.6(2) . . ?
C38 C39 H39 121.7 . . ?
C40 C39 H39 121.7 . . ?
C39 C40 C35 122.1(2) . . ?
C39 C40 N4 132.3(2) . . ?
C35 C40 N4 105.50(19) . . ?
O3 C41 C2 123.7(3) . . ?
O3 C41 H41 118.1 . . ?
C2 C41 H41 118.1 . . ?
O4 C42 C22 127.5(2) . . ?
O4 C42 H42 116.3 . . ?
C22 C42 H42 116.3 . . ?
C51 N5 C51 17.2(4) . 2_756 ?
C51 N5 C52 35.1(6) . 2_756 ?
C51 N5 C52 52.3(4) 2_756 2_756 ?
C51 C51 N5 141.3(8) 2_756 . ?
C51 C51 C52 104.2(7) 2_756 2_756 ?
N5 C51 C52 114.4(11) . 2_756 ?
C51 C51 C52 45.3(5) 2_756 . ?
N5 C51 C52 172.0(10) . . ?
C52 C51 C52 59.3(11) 2_756 . ?
C51 C51 N5 21.5(4) 2_756 2_756 ?
N5 C51 N5 120.0(11) . 2_756 ?
C52 C51 N5 125.5(8) 2_756 2_756 ?
C52 C51 N5 66.8(6) . 2_756 ?
C51 C52 H52A 109.5 . . ?
C51 C52 H52B 109.5 . . ?
H52A C52 H52B 109.5 . . ?
C51 C52 H52C 109.5 . . ?
H52A C52 H52C 109.5 . . ?
H52B C52 H52C 109.5 . . ?

loop_
_geom_bond_atom_site_label_1
_geom_bond_atom_site_label_2
_geom_bond_distance
_geom_bond_site_symmetry_2
_geom_bond_publ_flag
Zn1 O2 2.0382(16) 2_655 ?
Zn1 O1 2.0440(17) . ?
Zn1 N3 2.0612(19) . ?
Zn1 N1 2.111(2) . ?
Zn1 O4 2.1602(19) 2_655 ?
Zn1 O2 2.2654(17) . ?
N1 C8 1.321(3) . ?
N1 C15 1.388(3) . ?
N2 C8 1.379(3) . ?
N2 C16 1.389(3) . ?
N2 C9 1.433(3) . ?
N3 C28 1.323(3) . ?
N3 C35 1.387(3) . ?
N4 C28 1.367(3) . ?
N4 C40 1.395(3) . ?
N4 C29 1.431(3) . ?
O1 C1 1.295(3) . ?
O2 C21 1.303(3) . ?
O2 Zn1 2.0381(16) 2_655 ?
O3 C41 1.222(4) . ?
O4 C42 1.222(3) . ?
O4 Zn1 2.1601(18) 2_655 ?
C1 C2 1.425(3) . ?
C1 C7 1.434(3) . ?
C2 C3 1.393(4) . ?
C2 C41 1.459(4) . ?
C3 C4 1.381(4) . ?
C3 H3 0.9300 . ?
C4 C6 1.385(4) . ?
C4 C5 1.510(4) . ?
C5 H5A 0.9600 . ?
C5 H5B 0.9600 . ?
C5 H5C 0.9600 . ?
C6 C7 1.391(3) . ?
C6 H6 0.9300 . ?
C7 C8 1.458(3) . ?
C9 C14 1.364(4) . ?
C9 C10 1.364(4) . ?
C10 C11 1.379(5) . ?
C10 H10 0.9300 . ?
C11 C12 1.332(7) . ?
C11 H11 0.9300 . ?
C12 C13 1.351(7) . ?
C12 H12 0.9300 . ?
C13 C14 1.394(6) . ?
C13 H13 0.9300 . ?
C14 H14 0.9300 . ?
C15 C20 1.386(3) . ?
C15 C16 1.389(3) . ?
C16 C17 1.390(3) . ?
C17 C18 1.375(4) . ?
C17 H17 0.9300 . ?
C18 C19 1.390(5) . ?
C18 H18 0.9300 . ?
C19 C20 1.379(4) . ?
C19 H19 0.9300 . ?
C20 H20 0.9300 . ?
C21 C27 1.417(3) . ?
C21 C22 1.424(3) . ?
C22 C23 1.405(3) . ?
C22 C42 1.445(4) . ?
C23 C24 1.371(4) . ?
C23 H23 0.9300 . ?
C24 C26 1.392(4) . ?
C24 C25 1.507(4) . ?
C25 H25A 0.9600 . ?
C25 H25B 0.9600 . ?
C25 H25C 0.9600 . ?
C26 C27 1.382(3) . ?
C26 H26 0.9300 . ?
C27 C28 1.466(3) . ?
C29 C34 1.372(4) . ?
C29 C30 1.375(4) . ?
C30 C31 1.375(4) . ?
C30 H30 0.9300 . ?
C31 C32 1.368(5) . ?
C31 H31 0.9300 . ?
C32 C33 1.355(5) . ?
C32 H32 0.9300 . ?
C33 C34 1.388(4) . ?
C33 H33 0.9300 . ?
C34 H34 0.9300 . ?
C35 C40 1.388(3) . ?
C35 C36 1.396(3) . ?
C36 C37 1.373(4) . ?
C36 H36 0.9300 . ?
C37 C38 1.393(4) . ?
C37 H37 0.9300 . ?
C38 C39 1.371(4) . ?
C38 H38 0.9300 . ?
C39 C40 1.386(3) . ?
C39 H39 0.9300 . ?
C41 H41 0.9300 . ?
C42 H42 0.9300 . ?
N5 C51 1.023(10) . ?
N5 C51 1.747(12) 2_756 ?
N5 C52 1.838(15) 2_756 ?
C51 C51 0.827(12) 2_756 ?
C51 C52 1.161(12) 2_756 ?
C51 C52 1.583(10) . ?
C51 N5 1.747(12) 2_756 ?
C52 H52A 0.9600 . ?
C52 H52B 0.9600 . ?
C52 H52C 0.9600 . ?

loop_
_geom_torsion_atom_site_label_1
_geom_torsion_atom_site_label_2
_geom_torsion_atom_site_label_3
_geom_torsion_atom_site_label_4
_geom_torsion
_geom_torsion_site_symmetry_1
_geom_torsion_site_symmetry_2
_geom_torsion_site_symmetry_3
_geom_torsion_site_symmetry_4
_geom_torsion_publ_flag
Zn1 O1 C1 C2 127.5(2) . . . . ?
Zn1 O1 C1 C7 -52.0(3) . . . . ?
O1 C1 C2 C3 -178.3(2) . . . . ?
C7 C1 C2 C3 1.2(4) . . . . ?
O1 C1 C2 C41 1.0(4) . . . . ?
C7 C1 C2 C41 -179.6(2) . . . . ?
C1 C2 C3 C4 -0.9(4) . . . . ?
C41 C2 C3 C4 179.8(3) . . . . ?
C2 C3 C4 C6 -0.2(4) . . . . ?
C2 C3 C4 C5 179.4(3) . . . . ?
C3 C4 C6 C7 1.1(4) . . . . ?
C5 C4 C6 C7 -178.5(3) . . . . ?
C4 C6 C7 C1 -0.8(4) . . . . ?
C4 C6 C7 C8 175.3(2) . . . . ?
O1 C1 C7 C6 179.1(2) . . . . ?
C2 C1 C7 C6 -0.4(3) . . . . ?
O1 C1 C7 C8 3.0(3) . . . . ?
C2 C1 C7 C8 -176.5(2) . . . . ?
C15 N1 C8 N2 0.0(3) . . . . ?
Zn1 N1 C8 N2 166.93(15) . . . . ?
C15 N1 C8 C7 176.5(2) . . . . ?
Zn1 N1 C8 C7 -16.6(3) . . . . ?
C16 N2 C8 N1 0.1(3) . . . . ?
C9 N2 C8 N1 -163.7(2) . . . . ?
C16 N2 C8 C7 -176.5(2) . . . . ?
C9 N2 C8 C7 19.8(4) . . . . ?
C6 C7 C8 N1 -140.8(2) . . . . ?
C1 C7 C8 N1 35.2(3) . . . . ?
C6 C7 C8 N2 35.2(3) . . . . ?
C1 C7 C8 N2 -148.7(2) . . . . ?
C8 N2 C9 C14 -115.0(4) . . . . ?
C16 N2 C9 C14 83.6(4) . . . . ?
C8 N2 C9 C10 68.4(4) . . . . ?
C16 N2 C9 C10 -93.0(3) . . . . ?
C14 C9 C10 C11 0.7(5) . . . . ?
N2 C9 C10 C11 177.3(3) . . . . ?
C9 C10 C11 C12 -0.1(6) . . . . ?
C10 C11 C12 C13 0.8(8) . . . . ?
C11 C12 C13 C14 -2.0(8) . . . . ?
C10 C9 C14 C13 -1.9(6) . . . . ?
N2 C9 C14 C13 -178.4(4) . . . . ?
C12 C13 C14 C9 2.5(8) . . . . ?
C8 N1 C15 C20 178.9(2) . . . . ?
Zn1 N1 C15 C20 13.5(4) . . . . ?
C8 N1 C15 C16 0.0(2) . . . . ?
Zn1 N1 C15 C16 -165.35(16) . . . . ?
C8 N2 C16 C15 -0.1(3) . . . . ?
C9 N2 C16 C15 164.9(2) . . . . ?
C8 N2 C16 C17 -179.2(3) . . . . ?
C9 N2 C16 C17 -14.2(4) . . . . ?
C20 C15 C16 N2 -179.0(2) . . . . ?
N1 C15 C16 N2 0.0(3) . . . . ?
C20 C15 C16 C17 0.2(4) . . . . ?
N1 C15 C16 C17 179.2(2) . . . . ?
N2 C16 C17 C18 178.3(3) . . . . ?
C15 C16 C17 C18 -0.6(4) . . . . ?
C16 C17 C18 C19 0.6(4) . . . . ?
C17 C18 C19 C20 -0.1(5) . . . . ?
C18 C19 C20 C15 -0.4(4) . . . . ?
N1 C15 C20 C19 -178.5(2) . . . . ?
C16 C15 C20 C19 0.3(3) . . . . ?
Zn1 O2 C21 C27 173.36(15) 2_655 . . . ?
Zn1 O2 C21 C27 -56.4(2) . . . . ?
Zn1 O2 C21 C22 -6.7(3) 2_655 . . . ?
Zn1 O2 C21 C22 123.6(2) . . . . ?
O2 C21 C22 C23 174.4(2) . . . . ?
C27 C21 C22 C23 -5.6(3) . . . . ?
O2 C21 C22 C42 -12.8(4) . . . . ?
C27 C21 C22 C42 167.2(2) . . . . ?
C21 C22 C23 C24 3.7(4) . . . . ?
C42 C22 C23 C24 -169.6(3) . . . . ?
C22 C23 C24 C26 0.4(5) . . . . ?
C22 C23 C24 C25 178.1(4) . . . . ?
C23 C24 C26 C27 -2.5(4) . . . . ?
C25 C24 C26 C27 179.8(3) . . . . ?
C24 C26 C27 C21 0.4(4) . . . . ?
C24 C26 C27 C28 176.3(3) . . . . ?
O2 C21 C27 C26 -176.3(2) . . . . ?
C22 C21 C27 C26 3.7(3) . . . . ?
O2 C21 C27 C28 7.7(3) . . . . ?
C22 C21 C27 C28 -172.3(2) . . . . ?
C35 N3 C28 N4 -1.6(2) . . . . ?
Zn1 N3 C28 N4 159.92(15) . . . . ?
C35 N3 C28 C27 175.3(2) . . . . ?
Zn1 N3 C28 C27 -23.2(3) . . . . ?
C40 N4 C28 N3 1.9(3) . . . . ?
C29 N4 C28 N3 -169.3(2) . . . . ?
C40 N4 C28 C27 -175.0(2) . . . . ?
C29 N4 C28 C27 13.7(4) . . . . ?
C26 C27 C28 N3 -136.7(2) . . . . ?
C21 C27 C28 N3 39.2(3) . . . . ?
C26 C27 C28 N4 39.8(3) . . . . ?
C21 C27 C28 N4 -144.2(2) . . . . ?
C28 N4 C29 C34 -133.1(3) . . . . ?
C40 N4 C29 C34 57.2(3) . . . . ?
C28 N4 C29 C30 48.8(3) . . . . ?
C40 N4 C29 C30 -120.9(3) . . . . ?
C34 C29 C30 C31 1.1(4) . . . . ?
N4 C29 C30 C31 179.2(3) . . . . ?
C29 C30 C31 C32 -2.1(5) . . . . ?
C30 C31 C32 C33 1.1(6) . . . . ?
C31 C32 C33 C34 0.7(6) . . . . ?
C30 C29 C34 C33 0.7(4) . . . . ?
N4 C29 C34 C33 -177.4(3) . . . . ?
C32 C33 C34 C29 -1.6(5) . . . . ?
C28 N3 C35 C40 0.7(2) . . . . ?
Zn1 N3 C35 C40 -160.76(15) . . . . ?
C28 N3 C35 C36 179.2(2) . . . . ?
Zn1 N3 C35 C36 17.7(3) . . . . ?
N3 C35 C36 C37 -178.1(2) . . . . ?
C40 C35 C36 C37 0.2(3) . . . . ?
C35 C36 C37 C38 0.4(4) . . . . ?
C36 C37 C38 C39 -0.8(4) . . . . ?
C37 C38 C39 C40 0.5(4) . . . . ?
C38 C39 C40 C35 0.1(4) . . . . ?
C38 C39 C40 N4 177.2(2) . . . . ?
N3 C35 C40 C39 178.2(2) . . . . ?
C36 C35 C40 C39 -0.5(3) . . . . ?
N3 C35 C40 N4 0.4(2) . . . . ?
C36 C35 C40 N4 -178.2(2) . . . . ?
C28 N4 C40 C39 -178.8(2) . . . . ?
C29 N4 C40 C39 -7.3(4) . . . . ?
C28 N4 C40 C35 -1.4(2) . . . . ?
C29 N4 C40 C35 170.1(2) . . . . ?
C3 C2 C41 O3 10.9(5) . . . . ?
C1 C2 C41 O3 -168.4(3) . . . . ?
Zn1 O4 C42 C22 34.5(4) 2_655 . . . ?
C23 C22 C42 O4 168.3(3) . . . . ?
C21 C22 C42 O4 -4.6(4) . . . . ?
C52 N5 C51 C51 179(3) 2_756 . . 2_756 ?
C51 N5 C51 C52 -179(3) 2_756 . . 2_756 ?
C51 N5 C51 N5 -3(2) 2_756 . . 2_756 ?
C52 N5 C51 N5 176.8(15) 2_756 . . 2_756 ?
